data_2019370
loop_
_publ_author_name
'Stilinovi\'c, Vladimir'
'Kaitner, Branko'

_publ_section_title
;
 Comparative refinement of correct and incorrect structural models of
 tetrabutylammonium tetrabutylborate -- pitfalls arising from poor-quality
 data
;
_journal_coeditor_code ZM5071
_journal_issue 4
_journal_name_full 'Acta Crystallographica Section A Foundations of Crystallography'
_journal_page_first 441
_journal_page_last 445
_journal_paper_doi 10.1107/S0108767310013814
_journal_volume 66
_journal_year 2010
_chemical_formula_moiety 'C16 H36 N, C16 H36 B'
_chemical_formula_sum 'C32 H72 B N'
_chemical_formula_weight 481.72
_chemical_name_systematic
;
 Tetrabutylammonium Tetrabutylborate
;
_space_group_IT_number 88
_symmetry_cell_setting tetragonal
_symmetry_space_group_name_Hall '-I 4ad'
_symmetry_space_group_name_H-M 'I 41/a :2'
_atom_sites_solution_hydrogens geom
_atom_sites_solution_primary direct
_atom_sites_solution_secondary difmap
_audit_creation_method 'WinGX routine CIF_UPDATE'
_cell_angle_alpha 90
_cell_angle_beta 90
_cell_angle_gamma 90
_cell_formula_units_Z 4
_cell_length_a 18.9089(6)
_cell_length_b 18.9089(6)
_cell_length_c 10.5803(3)
_cell_measurement_reflns_used 231
_cell_measurement_temperature 295(2)
_cell_measurement_theta_max 32.0
_cell_measurement_theta_min 4.6
_cell_volume 3782.9(2)
_computing_cell_refinement
;
CrysAlis RED 170 (Oxford Diffraction Poland Sp., 2003)
;
_computing_data_collection
;
CrysAlis CCD 170 (Oxford Diffraction Poland Sp., 2003)
;
_computing_data_reduction
;
CrysAlis RED 170 (Oxford Diffraction Poland Sp., 2003)
;
_computing_structure_refinement 'SHELXL-97 (Sheldrick, 1997)'
_computing_structure_solution 'SHELXS-97 (Sheldrick, 1990)'
_diffrn_ambient_temperature 295(2)
_diffrn_measured_fraction_theta_full 0.974
_diffrn_measured_fraction_theta_max 0.974
_diffrn_measurement_device_type
;
Oxford Diffraction Xcalibur Nova R
CCD diffractometer
;
_diffrn_radiation_monochromator graphite
_diffrn_radiation_type CuK\a
_diffrn_radiation_wavelength 1.54184
_diffrn_reflns_av_R_equivalents 0.0157
_diffrn_reflns_limit_h_max 22
_diffrn_reflns_limit_h_min -22
_diffrn_reflns_limit_k_max 22
_diffrn_reflns_limit_k_min -22
_diffrn_reflns_limit_l_max 12
_diffrn_reflns_limit_l_min -12
_diffrn_reflns_number 4159
_diffrn_reflns_theta_full 67.49
_diffrn_reflns_theta_max 67.49
_diffrn_reflns_theta_min 4.68
_exptl_absorpt_coefficient_mu 0.332
_exptl_absorpt_correction_type none
_exptl_crystal_colour colourless
_exptl_crystal_density_diffrn 0.846
_exptl_crystal_density_method 'not measured'
_exptl_crystal_description needle
_exptl_crystal_F_000 1104
_exptl_crystal_size_max 0.13
_exptl_crystal_size_mid 0.05
_exptl_crystal_size_min 0.03
_refine_diff_density_max 0.088
_refine_diff_density_min -0.096
_refine_ls_extinction_method none
_refine_ls_goodness_of_fit_ref 0.749
_refine_ls_hydrogen_treatment constr
_refine_ls_matrix_type full
_refine_ls_number_parameters 79
_refine_ls_number_reflns 1665
_refine_ls_number_restraints 0
_refine_ls_restrained_S_all 0.749
_refine_ls_R_factor_all 0.172
_refine_ls_R_factor_gt 0.0643
_refine_ls_shift/su_max 0
_refine_ls_shift/su_mean 0
_refine_ls_structure_factor_coef Fsqd
_refine_ls_weighting_details 'calc w=1/[\s^2^(Fo^2^)+(0.1488P)^2^+0.0000P] where P=(Fo^2^+2Fc^2^)/3'
_refine_ls_weighting_scheme calc
_refine_ls_wR_factor_gt 0.2145
_refine_ls_wR_factor_ref 0.2649
_reflns_number_gt 414
_reflns_number_total 1665
_reflns_threshold_expression >2sigma(I)
_cod_data_source_file zm5071sup1.cif
_cod_data_source_block ICu
_cod_original_sg_symbol_H-M 'I 41/a'
_cod_database_code 2019370

loop_
_symmetry_equiv_pos_as_xyz
'x, y, z'
'-x+1/2, -y, z+1/2'
'-y+3/4, x+1/4, z+1/4'
'y+3/4, -x+3/4, z+3/4'
'x+1/2, y+1/2, z+1/2'
'-x+1, -y+1/2, z+1'
'-y+5/4, x+3/4, z+3/4'
'y+5/4, -x+5/4, z+5/4'
'-x, -y, -z'
'x-1/2, y, -z-1/2'
'y-3/4, -x-1/4, -z-1/4'
'-y-3/4, x-3/4, -z-3/4'
'-x+1/2, -y+1/2, -z+1/2'
'x, y+1/2, -z'
'y-1/4, -x+1/4, -z+1/4'
'-y-1/4, x-1/4, -z-1/4'

loop_
_atom_site_type_symbol
_atom_site_label
_atom_site_fract_x
_atom_site_fract_y
_atom_site_fract_z
_atom_site_U_iso_or_equiv
_atom_site_adp_type
_atom_site_calc_flag
_atom_site_refinement_flags
_atom_site_occupancy
C C5 0.97107(14) 0.69323(15) 0.28759(18) 0.1351(11) Uani d . 1
H H5A 0.9348 0.7143 0.2348 0.162 Uiso calc R 1
H H5B 1.009 0.6778 0.2323 0.162 Uiso calc R 1
C C7 0.9082(2) 0.5785(2) 0.2609(4) 0.2189(19) Uani d . 1
H H7A 0.872 0.6034 0.2138 0.263 Uiso calc R 1
H H7B 0.9446 0.5648 0.2011 0.263 Uiso calc R 1
C C4 0.7495(2) 0.3627(3) 0.0893(6) 0.285(3) Uani d . 1
H H4A 0.7326 0.3264 0.1451 0.428 Uiso calc R 1
H H4B 0.7121 0.3769 0.0335 0.428 Uiso calc R 1
H H4C 0.7649 0.4027 0.1381 0.428 Uiso calc R 1
C C8 0.8768(3) 0.5141(3) 0.3114(5) 0.298(3) Uani d . 1
H H8A 0.8681 0.4815 0.2437 0.446 Uiso calc R 1
H H8B 0.833 0.5254 0.3525 0.446 Uiso calc R 1
H H8C 0.9086 0.4931 0.3713 0.446 Uiso calc R 1
B B1 1 0.25 0.125 0.1115(17) Uani d S 1
N N1 1 0.75 0.375 0.1276(14) Uani d S 1
C C1 0.93493(14) 0.27842(14) 0.0358(2) 0.1326(11) Uani d . 1
H H1A 0.9533 0.3154 -0.0187 0.159 Uiso calc R 1
H H1B 0.9201 0.2397 -0.0182 0.159 Uiso calc R 1
C C2 0.87032(17) 0.30693(16) 0.1020(3) 0.1548(12) Uani d . 1
H H2A 0.8848 0.3453 0.1571 0.186 Uiso calc R 1
H H2B 0.8508 0.2699 0.1549 0.186 Uiso calc R 1
C C6 0.93998(17) 0.62889(18) 0.3515(3) 0.1688(14) Uani d . 1
H H6A 0.9769 0.605 0.3988 0.203 Uiso calc R 1
H H6B 0.904 0.644 0.411 0.203 Uiso calc R 1
C C3 0.8111(2) 0.3345(2) 0.0123(4) 0.2045(16) Uani d . 1
H H3A 0.8297 0.3717 -0.0411 0.245 Uiso calc R 1
H H3B 0.7949 0.2963 -0.0417 0.245 Uiso calc R 1

loop_
_atom_site_aniso_label
_atom_site_aniso_U_11
_atom_site_aniso_U_22
_atom_site_aniso_U_33
_atom_site_aniso_U_12
_atom_site_aniso_U_13
_atom_site_aniso_U_23
C5 0.165(2) 0.164(2) 0.0767(14) -0.0121(19) 0.0014(14) -0.0131(15)
C7 0.235(4) 0.199(4) 0.223(4) -0.057(3) 0.000(3) -0.031(4)
C4 0.175(4) 0.299(6) 0.382(7) 0.054(4) 0.000(4) -0.048(5)
C8 0.323(6) 0.217(5) 0.353(7) -0.094(4) 0.064(5) -0.036(5)
B1 0.135(3) 0.135(3) 0.065(3) 0 0 0
N1 0.157(2) 0.157(2) 0.068(2) 0 0 0
C1 0.144(2) 0.163(2) 0.0906(17) 0.0136(18) 0.0119(15) -0.0015(15)
C2 0.159(3) 0.185(3) 0.121(2) 0.011(2) 0.000(2) -0.0107(18)
C6 0.182(3) 0.165(3) 0.159(3) -0.027(2) 0.016(2) 0.001(2)
C3 0.167(3) 0.213(4) 0.233(4) 0.017(3) 0.003(3) 0.003(3)

loop_
_atom_type_symbol
_atom_type_description
_atom_type_scat_dispersion_real
_atom_type_scat_dispersion_imag
_atom_type_scat_source
C C 0.0181 0.0091 'International Tables Vol C Tables 4.2.6.8 and 6.1.1.4'
H H 0 0 'International Tables Vol C Tables 4.2.6.8 and 6.1.1.4'
B B 0.009 0.0039 'International Tables Vol C Tables 4.2.6.8 and 6.1.1.4'
N N 0.0311 0.018 'International Tables Vol C Tables 4.2.6.8 and 6.1.1.4'

loop_
_geom_angle_atom_site_label_1
_geom_angle_atom_site_label_2
_geom_angle_atom_site_label_3
_geom_angle_site_symmetry_1
_geom_angle_site_symmetry_3
_geom_angle
C6 C5 N1 . . 115.9(2)
C8 C7 C6 . . 117.8(4)
C1 B1 C1 6_654 . 109.81(16)
C1 B1 C1 6_654 15_665 109.30(8)
C1 B1 C1 . 15_665 109.30(8)
C1 B1 C1 6_654 12_756 109.30(8)
C1 B1 C1 . 12_756 109.30(8)
C1 B1 C1 15_665 12_756 109.81(16)
C5 N1 C5 . 6_664 104.98(19)
C5 N1 C5 . 16_756 111.76(10)
C5 N1 C5 6_664 16_756 111.76(10)
C5 N1 C5 . 11_676 111.76(10)
C5 N1 C5 6_664 11_676 111.76(10)
C5 N1 C5 16_756 11_676 104.98(19)
C2 C1 B1 . . 117.23(19)
C1 C2 C3 . . 114.8(3)
C7 C6 C5 . . 112.8(3)
C4 C3 C2 . . 110.0(4)

loop_
_geom_bond_atom_site_label_1
_geom_bond_atom_site_label_2
_geom_bond_distance
C5 C6 1.511(3)
C5 N1 1.519(2)
C7 C8 1.456(5)
C7 C6 1.479(4)
C4 C3 1.518(5)
B1 C1 1.641(2)
C1 C2 1.508(3)
C2 C3 1.558(4)
